data_4071182
loop_
_publ_author_name
'Poyatos, Macarena'
'McNamara, William'
'Incarvito, Chris'
'Clot, Eric'
'Peris, Eduardo'
'Crabtree, Robert H.'

_publ_section_title
;
 A Weak Donor, Planar Chelating Bitriazole N-Heterocyclic Carbene Ligand
 for Ruthenium(II), Palladium(II), and Rhodium
;
_journal_issue 9
_journal_name_full Organometallics
_journal_page_first 2128
_journal_paper_doi 10.1021/om800021c
_journal_volume 27
_journal_year 2008
_chemical_formula_sum 'C11 H15.5 B2 F8 N8.5 Pd'
_chemical_formula_weight 546.84
_chemical_name_systematic
; 
 ? 
;
_space_group_IT_number 43
_symmetry_cell_setting orthorhombic
_symmetry_space_group_name_Hall 'F 2 -2d'
_symmetry_space_group_name_H-M 'F d d 2'
_atom_sites_solution_hydrogens geom
_atom_sites_solution_primary direct
_atom_sites_solution_secondary difmap
_audit_creation_method SHELXL-97
_cell_angle_alpha 90.00
_cell_angle_beta 90.00
_cell_angle_gamma 90.00
_cell_formula_units_Z 16
_cell_length_a 25.338(5)
_cell_length_b 28.695(6)
_cell_length_c 11.152(2)
_cell_measurement_temperature 198(2)
_cell_volume 8108(3)
_computing_cell_refinement Denzo
_computing_data_collection 'Nonius Collect'
_computing_data_reduction Denzo
_computing_molecular_graphics 'Bruker SHELXTL'
_computing_publication_material 'Bruker SHELXTL'
_computing_structure_refinement 'SHELXL-97 (Sheldrick, 1997)'
_computing_structure_solution 'SHELXS-97 (Sheldrick, 1990)'
_diffrn_ambient_temperature 198(2)
_diffrn_measured_fraction_theta_full 0.992
_diffrn_measured_fraction_theta_max 0.992
_diffrn_measurement_device_type 'Nonius KappaCCD'
_diffrn_measurement_method '\w scans'
_diffrn_radiation_monochromator graphite
_diffrn_radiation_source 'fine-focus sealed tube'
_diffrn_radiation_type MoK\a
_diffrn_radiation_wavelength 0.71073
_diffrn_reflns_av_R_equivalents 0.0000
_diffrn_reflns_av_sigmaI/netI 0.0533
_diffrn_reflns_limit_h_max 34
_diffrn_reflns_limit_h_min -34
_diffrn_reflns_limit_k_max 39
_diffrn_reflns_limit_k_min -38
_diffrn_reflns_limit_l_max 14
_diffrn_reflns_limit_l_min -14
_diffrn_reflns_number 5196
_diffrn_reflns_theta_full 29.01
_diffrn_reflns_theta_max 29.01
_diffrn_reflns_theta_min 2.12
_exptl_absorpt_coefficient_mu 1.004
_exptl_absorpt_correction_T_max 0.9063
_exptl_absorpt_correction_T_min 0.8244
_exptl_absorpt_correction_type none
_exptl_crystal_colour colorless
_exptl_crystal_density_diffrn 1.792
_exptl_crystal_density_method 'not measured'
_exptl_crystal_description block
_exptl_crystal_F_000 4304
_exptl_crystal_size_max 0.20
_exptl_crystal_size_mid 0.10
_exptl_crystal_size_min 0.10
_refine_diff_density_max 0.374
_refine_diff_density_min -0.613
_refine_diff_density_rms 0.089
_refine_ls_abs_structure_details 'Flack H D (1983), Acta Cryst. A39, 876-881'
_refine_ls_abs_structure_Flack 0.44(3)
_refine_ls_extinction_method none
_refine_ls_goodness_of_fit_ref 1.031
_refine_ls_hydrogen_treatment constr
_refine_ls_matrix_type full
_refine_ls_number_parameters 290
_refine_ls_number_reflns 5196
_refine_ls_number_restraints 1
_refine_ls_restrained_S_all 1.031
_refine_ls_R_factor_all 0.0573
_refine_ls_R_factor_gt 0.0409
_refine_ls_shift/su_max 0.233
_refine_ls_shift/su_mean 0.008
_refine_ls_structure_factor_coef Fsqd
_refine_ls_weighting_details 'calc w=1/[\s^2^(Fo^2^)+(0.0583P)^2^+0.0000P] where P=(Fo^2^+2Fc^2^)/3'
_refine_ls_weighting_scheme calc
_refine_ls_wR_factor_gt 0.0914
_refine_ls_wR_factor_ref 0.0984
_reflns_number_gt 4375
_reflns_number_total 5196
_reflns_threshold_expression >2sigma(I)
_cod_data_source_file om800021c-file006.cif
_cod_data_source_block mpl03
_cod_depositor_comments
;
The following automatic conversions were performed:

'_symmetry_cell_setting' value 'Orthorhombic' changed to
'orthorhombic' according to
/home/saulius/struct/CIF-dictionaries/cif_core.dic dictionary named
'cif_core.dic' version 2.4.1 from 2010-06-29.

Automatic conversion script
Id: cif_fix_values 1715 2011-07-08 13:25:40Z adriana 
;
_cod_original_sg_symbol_H-M Fdd2
_cod_original_formula_sum 'C11 H15.50 B2 F8 N8.50 Pd'
_cod_database_code 4071182

loop_
_symmetry_equiv_pos_as_xyz
'x, y, z'
'-x, -y, z'
'x+1/4, -y+1/4, z+1/4'
'-x+1/4, y+1/4, z+1/4'
'x, y+1/2, z+1/2'
'-x, -y+1/2, z+1/2'
'x+1/4, -y+3/4, z+3/4'
'-x+1/4, y+3/4, z+3/4'
'x+1/2, y, z+1/2'
'-x+1/2, -y, z+1/2'
'x+3/4, -y+1/4, z+3/4'
'-x+3/4, y+1/4, z+3/4'
'x+1/2, y+1/2, z'
'-x+1/2, -y+1/2, z'
'x+3/4, -y+3/4, z+1/4'
'-x+3/4, y+3/4, z+1/4'

loop_
_atom_site_label
_atom_site_type_symbol
_atom_site_fract_x
_atom_site_fract_y
_atom_site_fract_z
_atom_site_U_iso_or_equiv
_atom_site_adp_type
_atom_site_occupancy
_atom_site_symmetry_multiplicity
_atom_site_calc_flag
_atom_site_refinement_flags
Pd1 Pd 0.046191(10) 0.189177(11) 0.35005(3) 0.02821(9) Uani 1 1 d .
N1 N -0.00226(12) 0.17176(12) 0.1251(3) 0.0290(7) Uani 1 1 d .
N2 N 0.01467(16) 0.22226(15) -0.0133(4) 0.0439(9) Uani 1 1 d .
N3 N 0.04211(12) 0.23180(13) 0.0922(4) 0.0353(8) Uani 1 1 d .
N4 N -0.02108(12) 0.13655(13) 0.1976(3) 0.0300(7) Uani 1 1 d .
N5 N -0.05883(14) 0.07799(14) 0.2807(4) 0.0370(8) Uani 1 1 d .
N6 N -0.02738(12) 0.10175(11) 0.3609(4) 0.0321(7) Uani 1 1 d .
N7 N 0.10248(13) 0.23939(13) 0.3735(4) 0.0341(8) Uani 1 1 d .
N8 N 0.05498(14) 0.17330(16) 0.5272(4) 0.0353(8) Uani 1 1 d .
C1 C 0.03226(17) 0.20133(18) 0.1776(4) 0.0324(9) Uani 1 1 d .
C2 C -0.01274(19) 0.18527(16) 0.0101(4) 0.0392(10) Uani 1 1 d .
H2A H -0.0362 0.1701 -0.0437 0.047 Uiso 1 1 calc R
C3 C 0.07898(18) 0.27137(18) 0.0931(6) 0.0509(12) Uani 1 1 d .
H3A H 0.0628 0.2978 0.1350 0.076 Uiso 1 1 calc R
H3B H 0.0872 0.2804 0.0105 0.076 Uiso 1 1 calc R
H3C H 0.1115 0.2623 0.1345 0.076 Uiso 1 1 calc R
C4 C -0.00393(15) 0.13833(15) 0.3127(4) 0.0296(9) Uani 1 1 d .
C5 C -0.05418(16) 0.10037(16) 0.1795(4) 0.0359(10) Uani 1 1 d .
H5A H -0.0711 0.0926 0.1062 0.043 Uiso 1 1 calc R
C6 C -0.0252(2) 0.08555(19) 0.4849(4) 0.0445(12) Uani 1 1 d .
H6A H 0.0116 0.0796 0.5073 0.067 Uiso 1 1 calc R
H6B H -0.0457 0.0568 0.4928 0.067 Uiso 1 1 calc R
H6C H -0.0400 0.1095 0.5378 0.067 Uiso 1 1 calc R
C7 C 0.13714(17) 0.26158(15) 0.4015(4) 0.0353(10) Uani 1 1 d .
C8 C 0.18296(19) 0.2895(2) 0.4365(5) 0.0495(13) Uani 1 1 d .
H8A H 0.1997 0.2755 0.5070 0.074 Uiso 1 1 calc R
H8B H 0.1716 0.3212 0.4559 0.074 Uiso 1 1 calc R
H8C H 0.2083 0.2904 0.3702 0.074 Uiso 1 1 calc R
C9 C 0.06352(18) 0.16670(17) 0.6241(4) 0.0353(10) Uani 1 1 d .
C10 C 0.0743(2) 0.1567(2) 0.7510(5) 0.0557(14) Uani 1 1 d .
H10A H 0.0480 0.1724 0.8012 0.083 Uiso 1 1 calc R
H10B H 0.1097 0.1680 0.7718 0.083 Uiso 1 1 calc R
H10C H 0.0725 0.1230 0.7645 0.083 Uiso 1 1 calc R
B1 B 0.1479(3) 0.1395(3) 0.0488(6) 0.0514(16) Uani 1 1 d .
B2 B 0.1262(2) 0.2962(2) -0.2505(6) 0.0453(13) Uani 1 1 d .
F1 F 0.1916(2) 0.1152(2) 0.0187(5) 0.1075(17) Uani 1 1 d .
F2 F 0.1034(2) 0.1161(3) 0.0060(5) 0.139(2) Uani 1 1 d .
F3 F 0.1470(2) 0.18141(13) -0.0049(4) 0.0923(14) Uani 1 1 d .
F4 F 0.14502(19) 0.1407(2) 0.1719(4) 0.1038(17) Uani 1 1 d .
F5 F 0.08160(15) 0.26979(15) -0.2632(6) 0.1005(16) Uani 1 1 d .
F6 F 0.16951(14) 0.26744(13) -0.2503(5) 0.0827(12) Uani 1 1 d .
F7 F 0.1222(2) 0.32127(13) -0.1508(4) 0.0920(12) Uani 1 1 d .
F8 F 0.12867(17) 0.32695(15) -0.3463(4) 0.0852(13) Uani 1 1 d .
N9 N 0.2349(6) 0.2310(7) 0.2103(12) 0.114(6) Uani 0.50 1 d P
C11 C 0.2500 0.2500 -0.0127(10) 0.119(5) Uani 1 2 d S
C12 C 0.2417(5) 0.2368(6) 0.1123(12) 0.076(5) Uani 0.50 1 d P

loop_
_atom_site_aniso_label
_atom_site_aniso_U_11
_atom_site_aniso_U_22
_atom_site_aniso_U_33
_atom_site_aniso_U_23
_atom_site_aniso_U_13
_atom_site_aniso_U_12
Pd1 0.02659(13) 0.03089(15) 0.02714(14) 0.00065(14) -0.00175(12) -0.00225(12)
N1 0.0314(16) 0.0318(18) 0.0239(19) 0.0034(14) -0.0012(13) -0.0024(13)
N2 0.047(2) 0.051(3) 0.033(2) 0.0052(19) -0.0055(17) 0.000(2)
N3 0.0395(18) 0.037(2) 0.0295(19) 0.0040(18) 0.0003(18) -0.0014(13)
N4 0.0330(18) 0.0303(19) 0.0267(18) 0.0002(15) -0.0037(14) -0.0066(14)
N5 0.0361(19) 0.033(2) 0.042(2) 0.0000(18) -0.0034(17) -0.0068(16)
N6 0.0328(15) 0.0290(17) 0.034(2) 0.0021(18) -0.0004(17) -0.0017(12)
N7 0.0314(16) 0.0335(19) 0.037(2) 0.0015(16) -0.0020(15) -0.0046(14)
N8 0.0336(19) 0.040(2) 0.033(2) -0.0012(19) 0.0001(16) -0.0025(17)
C1 0.0285(19) 0.038(2) 0.031(2) 0.000(2) 0.0028(18) -0.0024(19)
C2 0.043(2) 0.046(3) 0.028(2) 0.005(2) -0.0060(19) 0.003(2)
C3 0.054(3) 0.052(3) 0.047(3) 0.010(3) 0.001(3) -0.012(2)
C4 0.0277(18) 0.030(2) 0.031(2) -0.0003(17) -0.0002(15) 0.0024(16)
C5 0.038(2) 0.032(2) 0.038(3) -0.004(2) -0.0099(18) 0.0010(18)
C6 0.058(3) 0.042(3) 0.033(3) 0.009(2) -0.007(2) -0.009(2)
C7 0.036(2) 0.028(2) 0.042(3) 0.0062(19) 0.0008(18) 0.0018(18)
C8 0.041(2) 0.052(3) 0.056(3) -0.006(3) -0.002(2) -0.014(2)
C9 0.038(2) 0.039(3) 0.029(3) -0.0019(18) -0.0002(17) 0.0010(18)
C10 0.069(4) 0.064(4) 0.034(3) 0.001(3) -0.008(2) 0.007(3)
B1 0.062(4) 0.055(4) 0.038(3) 0.014(3) 0.002(3) 0.020(3)
B2 0.054(3) 0.040(3) 0.042(3) 0.001(3) 0.001(3) 0.008(2)
F1 0.118(3) 0.125(4) 0.080(3) -0.019(3) -0.007(3) 0.071(3)
F2 0.118(4) 0.195(6) 0.103(4) 0.067(4) -0.049(3) -0.070(4)
F3 0.138(4) 0.058(2) 0.081(3) 0.020(2) -0.020(3) -0.001(2)
F4 0.106(3) 0.167(5) 0.039(2) 0.010(2) 0.007(2) 0.028(3)
F5 0.063(2) 0.074(3) 0.165(5) -0.003(3) -0.029(3) -0.0081(19)
F6 0.063(2) 0.068(2) 0.117(3) 0.013(3) -0.014(2) 0.0294(18)
F7 0.167(4) 0.059(2) 0.051(2) -0.003(2) 0.007(3) 0.001(2)
F8 0.110(3) 0.080(3) 0.066(3) 0.030(2) 0.042(2) 0.040(2)
N9 0.098(12) 0.20(2) 0.047(8) -0.005(9) -0.016(7) 0.001(10)
C11 0.114(9) 0.203(16) 0.038(5) 0.000 0.000 -0.052(10)
C12 0.055(9) 0.132(18) 0.042(6) 0.004(8) -0.004(6) -0.028(7)

loop_
_atom_type_symbol
_atom_type_description
_atom_type_scat_dispersion_real
_atom_type_scat_dispersion_imag
_atom_type_scat_source
C C 0.0033 0.0016 'International Tables Vol C Tables 4.2.6.8 and 6.1.1.4'
H H 0.0000 0.0000 'International Tables Vol C Tables 4.2.6.8 and 6.1.1.4'
N N 0.0061 0.0033 'International Tables Vol C Tables 4.2.6.8 and 6.1.1.4'
Pd Pd -0.9988 1.0072 'International Tables Vol C Tables 4.2.6.8 and 6.1.1.4'
F F 0.0171 0.0103 'International Tables Vol C Tables 4.2.6.8 and 6.1.1.4'
B B 0.0013 0.0007 'International Tables Vol C Tables 4.2.6.8 and 6.1.1.4'

loop_
_geom_angle_atom_site_label_1
_geom_angle_atom_site_label_2
_geom_angle_atom_site_label_3
_geom_angle
_geom_angle_site_symmetry_1
_geom_angle_site_symmetry_3
C4 Pd1 C1 79.15(18) . .
C4 Pd1 N8 96.27(16) . .
C1 Pd1 N8 175.21(17) . .
C4 Pd1 N7 174.00(16) . .
C1 Pd1 N7 97.14(17) . .
N8 Pd1 N7 87.55(15) . .
C1 N1 C2 110.8(4) . .
C1 N1 N4 115.4(3) . .
C2 N1 N4 133.7(4) . .
C2 N2 N3 105.0(4) . .
C1 N3 N2 112.7(4) . .
C1 N3 C3 128.9(4) . .
N2 N3 C3 118.3(4) . .
C5 N4 C4 111.6(4) . .
C5 N4 N1 133.7(4) . .
C4 N4 N1 114.6(3) . .
C5 N5 N6 105.4(3) . .
C4 N6 N5 112.9(4) . .
C4 N6 C6 128.4(4) . .
N5 N6 C6 118.6(4) . .
C7 N7 Pd1 167.4(4) . .
C9 N8 Pd1 174.3(4) . .
N3 C1 N1 103.1(4) . .
N3 C1 Pd1 141.6(4) . .
N1 C1 Pd1 115.1(3) . .
N2 C2 N1 108.5(4) . .
N6 C4 N4 102.2(4) . .
N6 C4 Pd1 142.1(3) . .
N4 C4 Pd1 115.6(3) . .
N5 C5 N4 107.8(4) . .
N7 C7 C8 178.6(5) . .
N8 C9 C10 178.4(6) . .
F3 B1 F1 111.4(6) . .
F3 B1 F4 114.9(7) . .
F1 B1 F4 107.8(5) . .
F3 B1 F2 105.3(5) . .
F1 B1 F2 109.3(7) . .
F4 B1 F2 108.1(6) . .
F7 B2 F5 108.8(5) . .
F7 B2 F6 112.6(5) . .
F5 B2 F6 109.1(5) . .
F7 B2 F8 107.7(5) . .
F5 B2 F8 108.1(5) . .
F6 B2 F8 110.4(5) . .
C12 N9 N9 77.9(11) . 14
C12 N9 C12 33.3(12) . 14
N9 N9 C12 44.9(7) 14 14
C12 C11 C12 34.6(11) 14 .
C12 C12 N9 101.7(13) 14 .
C12 C12 C11 72.7(5) 14 .
N9 C12 C11 173(2) . .
C12 C12 N9 45.0(7) 14 14
N9 C12 N9 57.1(15) . 14
C11 C12 N9 117.6(10) . 14

loop_
_geom_bond_atom_site_label_1
_geom_bond_atom_site_label_2
_geom_bond_distance
_geom_bond_site_symmetry_2
Pd1 C4 1.979(4) .
Pd1 C1 1.986(5) .
Pd1 N8 2.039(4) .
Pd1 N7 2.044(3) .
N1 C1 1.352(6) .
N1 C2 1.366(6) .
N1 N4 1.379(5) .
N2 C2 1.295(6) .
N2 N3 1.394(6) .
N3 C1 1.317(6) .
N3 C3 1.471(6) .
N4 C5 1.350(6) .
N4 C4 1.357(5) .
N5 C5 1.304(6) .
N5 N6 1.378(5) .
N6 C4 1.320(5) .
N6 C6 1.460(6) .
N7 C7 1.129(5) .
N8 C9 1.119(6) .
C7 C8 1.464(6) .
C9 C10 1.469(7) .
B1 F3 1.343(7) .
B1 F1 1.351(8) .
B1 F4 1.375(7) .
B1 F2 1.397(9) .
B2 F7 1.328(8) .
B2 F5 1.368(7) .
B2 F6 1.373(7) .
B2 F8 1.386(7) .
N9 C12 1.119(18) .
N9 N9 1.33(4) 14
N9 C12 1.55(2) 14
C11 C12 1.459(17) 14
C11 C12 1.459(17) .
C12 C12 0.87(3) 14
C12 N9 1.55(2) 14
